data_7020834
loop_
_publ_author_name
'Cai, Weizhao'
'Katrusiak, Andrzej'

_publ_section_title
;
 Structure of the high-pressure phase IV of KH2PO4 (KDP).
;
_journal_issue 4
_journal_name_full 'Dalton transactions (Cambridge, England : 2003)'
_journal_page_first 863
_journal_page_last 866
_journal_paper_doi 10.1039/c2dt32131a
_journal_volume 42
_journal_year 2013
_chemical_formula_moiety 'H2 O4 P, K'
_chemical_formula_sum 'H2 K O4 P'
_chemical_formula_weight 136.09
_chemical_name_common PotassiumDihydrogenPhosphate
_chemical_name_systematic
; 
 ? 
;
_space_group_IT_number 122
_symmetry_cell_setting tetragonal
_symmetry_space_group_name_Hall 'I -4 2bw'
_symmetry_space_group_name_H-M 'I -4 2 d'
_atom_sites_solution_hydrogens geom
_atom_sites_solution_primary direct
_atom_sites_solution_secondary difmap
_audit_creation_method SHELXL-97
_cell_angle_alpha 90.00
_cell_angle_beta 90.00
_cell_angle_gamma 90.00
_cell_formula_units_Z 4
_cell_length_a 7.455(8)
_cell_length_b 7.455(8)
_cell_length_c 6.947(2)
_cell_measurement_pressure 210000
_cell_measurement_reflns_used 846
_cell_measurement_temperature 296(2)
_cell_measurement_theta_max 27.57
_cell_measurement_theta_min 4.10
_cell_volume 386.1(6)
_computing_cell_refinement 'CrysAlis (Oxford Diffraction, 2004)'
_computing_data_collection 'CrysAlis (Oxford Diffraction, 2004)'
_computing_data_reduction 'CrysAlisRED (Oxford Diffraction, 2004)'
_computing_molecular_graphics 'Mercury (Macrae et al., 2008)'
_computing_publication_material 'SHELXL-97 (Sheldrick, 2008)'
_computing_structure_refinement 'SHELXL-97 (Sheldrick, 2008)'
_computing_structure_solution 'SHELXS-97 (Sheldrick, 2008)'
_diffrn_ambient_temperature 296(2)
_diffrn_measured_fraction_theta_full 0.397
_diffrn_measured_fraction_theta_max 0.397
_diffrn_measurement_device_type 'Kuma KM4CCD \k geometry'
_diffrn_measurement_method
;HP omega scans - for more details see:
A. Budzianowski, A. Katrusiak in High-Pressure Crystallography
(Eds.: A. Katrusiak, P. F. McMillan),
Dordrecht: Kluwer Acad. Publ., 2004 pp.157-168
;
_diffrn_radiation_monochromator graphite
_diffrn_radiation_source 'fine-focus sealed tube'
_diffrn_radiation_type MoK\a
_diffrn_radiation_wavelength 0.71073
_diffrn_reflns_av_R_equivalents 0.2656
_diffrn_reflns_av_sigmaI/netI 0.0879
_diffrn_reflns_limit_h_max 1
_diffrn_reflns_limit_h_min -1
_diffrn_reflns_limit_k_max 9
_diffrn_reflns_limit_k_min -9
_diffrn_reflns_limit_l_max 9
_diffrn_reflns_limit_l_min -9
_diffrn_reflns_number 846
_diffrn_reflns_theta_full 27.57
_diffrn_reflns_theta_max 27.57
_diffrn_reflns_theta_min 4.01
_exptl_absorpt_coefficient_mu 1.649
_exptl_absorpt_correction_T_max 0.6777
_exptl_absorpt_correction_T_min 0.3027
_exptl_absorpt_correction_type analytical
_exptl_absorpt_process_details
;
Katrusiak, A. (2003). REDSHABS - Program for correcting
reflections intensities for DAC absorption, gasket shadowing
and sample crystal absorption. Adam Mickiewicz University, Pozna\'n.
Katrusiak, A. (2004). Z. Kristallogr. 219, 461-467
;
_exptl_crystal_colour colourless
_exptl_crystal_density_diffrn 2.341
_exptl_crystal_density_method 'not measured'
_exptl_crystal_description plate-shaped
_exptl_crystal_F_000 272
_exptl_crystal_size_max 0.35
_exptl_crystal_size_mid 0.24
_exptl_crystal_size_min 0.20
_refine_diff_density_max 0.269
_refine_diff_density_min -0.224
_refine_diff_density_rms 0.061
_refine_ls_abs_structure_details 'Flack H D (1983), Acta Cryst. A39, 876-881'
_refine_ls_abs_structure_Flack -0.3(4)
_refine_ls_extinction_method none
_refine_ls_goodness_of_fit_ref 1.023
_refine_ls_hydrogen_treatment constr
_refine_ls_matrix_type full
_refine_ls_number_parameters 15
_refine_ls_number_reflns 56
_refine_ls_number_restraints 0
_refine_ls_restrained_S_all 1.023
_refine_ls_R_factor_all 0.0535
_refine_ls_R_factor_gt 0.0418
_refine_ls_shift/su_max 0.000
_refine_ls_shift/su_mean 0.000
_refine_ls_structure_factor_coef Fsqd
_refine_ls_weighting_details 'calc w=1/[\s^2^(Fo^2^)+(0.0407P)^2^+0.0000P] where P=(Fo^2^+2Fc^2^)/3'
_refine_ls_weighting_scheme calc
_refine_ls_wR_factor_gt 0.0716
_refine_ls_wR_factor_ref 0.0727
_reflns_number_gt 39
_reflns_number_total 56
_reflns_threshold_expression >2sigma(I)
_cod_data_source_file c2dt32131a.txt
_cod_data_source_block KDP_0.21GPa_CSD-424765
_cod_depositor_comments
;
The following automatic conversions were performed:

'_symmetry_cell_setting' value 'Tetragonal' changed to 'tetragonal'
according to /home/saulius/struct/CIF-dictionaries/cif_core.dic
dictionary named 'cif_core.dic' version 2.4.2 from 2011-04-26.

Automatic conversion script
Id: cif_fix_values 1891 2012-01-12 08:04:46Z andrius 
;
_cod_original_sg_symbol_Hall 'I -4 2bw '
_cod_original_sg_symbol_H-M I-42d
_cod_database_code 7020834

loop_
_symmetry_equiv_pos_as_xyz
'x, y, z'
'-x, -y, z'
'y, -x, -z'
'-y, x, -z'
'-x+1/2, y, -z+3/4'
'x+1/2, -y, -z+3/4'
'-y+1/2, -x, z+3/4'
'y+1/2, x, z+3/4'
'x+1/2, y+1/2, z+1/2'
'-x+1/2, -y+1/2, z+1/2'
'y+1/2, -x+1/2, -z+1/2'
'-y+1/2, x+1/2, -z+1/2'
'-x+1, y+1/2, -z+5/4'
'x+1, -y+1/2, -z+5/4'
'-y+1, -x+1/2, z+5/4'
'y+1, x+1/2, z+5/4'

loop_
_atom_site_label
_atom_site_type_symbol
_atom_site_fract_x
_atom_site_fract_y
_atom_site_fract_z
_atom_site_U_iso_or_equiv
_atom_site_adp_type
_atom_site_occupancy
_atom_site_symmetry_multiplicity
_atom_site_calc_flag
_atom_site_refinement_flags
K1 K 0.0000 0.0000 0.5000 0.0300(11) Uani 1 4 d S
P1 P 0.0000 0.0000 0.0000 0.0253(12) Uani 1 4 d S
O1 O 0.1499(7) 0.0826(6) 0.1263(5) 0.0290(10) Uani 1 1 d .
H1 H 0.1492 0.1920 0.1142 0.03(4) Uiso 0.50 1 calc PR

loop_
_atom_site_aniso_label
_atom_site_aniso_U_11
_atom_site_aniso_U_22
_atom_site_aniso_U_33
_atom_site_aniso_U_23
_atom_site_aniso_U_13
_atom_site_aniso_U_12
K1 0.0348(15) 0.0348(15) 0.0205(10) 0.000 0.000 0.000
P1 0.0283(17) 0.0283(17) 0.0195(11) 0.000 0.000 0.000
O1 0.031(2) 0.032(2) 0.0246(13) -0.0045(18) -0.001(3) 0.001(7)

loop_
_atom_type_symbol
_atom_type_description
_atom_type_scat_dispersion_real
_atom_type_scat_dispersion_imag
_atom_type_scat_source
O O 0.0106 0.0060 'International Tables Vol C Tables 4.2.6.8 and 6.1.1.4'
H H 0.0000 0.0000 'International Tables Vol C Tables 4.2.6.8 and 6.1.1.4'
P P 0.1023 0.0942 'International Tables Vol C Tables 4.2.6.8 and 6.1.1.4'
K K 0.2009 0.2494 'International Tables Vol C Tables 4.2.6.8 and 6.1.1.4'

loop_
_geom_angle_atom_site_label_1
_geom_angle_atom_site_label_2
_geom_angle_atom_site_label_3
_geom_angle
_geom_angle_site_symmetry_1
_geom_angle_site_symmetry_3
O1 K1 O1 144.46(16) 5 6_455
O1 K1 O1 95.34(5) 5 16_444
O1 K1 O1 95.34(5) 6_455 16_444
O1 K1 O1 95.34(5) 5 15_454
O1 K1 O1 95.34(5) 6_455 15_454
O1 K1 O1 144.46(16) 16_444 15_454
O1 K1 O1 132.72(12) 5 2
O1 K1 O1 82.50(13) 6_455 2
O1 K1 O1 67.25(8) 16_444 2
O1 K1 O1 80.73(12) 15_454 2
O1 K1 O1 80.73(12) 5 4_556
O1 K1 O1 67.25(8) 6_455 4_556
O1 K1 O1 132.72(12) 16_444 4_556
O1 K1 O1 82.50(13) 15_454 4_556
O1 K1 O1 143.66(12) 2 4_556
O1 K1 O1 67.25(8) 5 3_556
O1 K1 O1 80.73(12) 6_455 3_556
O1 K1 O1 82.50(13) 16_444 3_556
O1 K1 O1 132.72(12) 15_454 3_556
O1 K1 O1 143.66(12) 2 3_556
O1 K1 O1 52.33(18) 4_556 3_556
O1 K1 O1 82.50(13) 5 .
O1 K1 O1 132.72(12) 6_455 .
O1 K1 O1 80.73(12) 16_444 .
O1 K1 O1 67.25(8) 15_454 .
O1 K1 O1 52.33(18) 2 .
O1 K1 O1 143.66(12) 4_556 .
O1 K1 O1 143.66(12) 3_556 .
O1 K1 P1 107.77(8) 5 .
O1 K1 P1 107.77(8) 6_455 .
O1 K1 P1 72.23(8) 16_444 .
O1 K1 P1 72.23(8) 15_454 .
O1 K1 P1 26.16(9) 2 .
O1 K1 P1 153.84(9) 4_556 .
O1 K1 P1 153.84(9) 3_556 .
O1 K1 P1 26.16(9) . .
O1 K1 P1 72.23(8) 5 1_556
O1 K1 P1 72.23(8) 6_455 1_556
O1 K1 P1 107.77(8) 16_444 1_556
O1 K1 P1 107.77(8) 15_454 1_556
O1 K1 P1 153.84(9) 2 1_556
O1 K1 P1 26.16(9) 4_556 1_556
O1 K1 P1 26.16(9) 3_556 1_556
O1 K1 P1 153.84(9) . 1_556
P1 K1 P1 180.0 . 1_556
O1 K1 K1 165.70(9) 5 5_455
O1 K1 K1 44.66(8) 6_455 5_455
O1 K1 K1 93.97(9) 16_444 5_455
O1 K1 K1 70.91(9) 15_454 5_455
O1 K1 K1 43.19(10) 2 5_455
O1 K1 K1 100.73(10) 4_556 5_455
O1 K1 K1 124.89(10) 3_556 5_455
O1 K1 K1 88.34(10) . 5_455
P1 K1 K1 65.02(2) . 5_455
P1 K1 K1 114.98(2) 1_556 5_455
O1 K1 K1 70.91(9) 5 13_455
O1 K1 K1 93.97(9) 6_455 13_455
O1 K1 K1 165.70(9) 16_444 13_455
O1 K1 K1 44.66(9) 15_454 13_455
O1 K1 K1 124.89(10) 2 13_455
O1 K1 K1 43.19(10) 4_556 13_455
O1 K1 K1 88.34(10) 3_556 13_455
O1 K1 K1 100.73(10) . 13_455
P1 K1 K1 114.98(2) . 13_455
P1 K1 K1 65.02(2) 1_556 13_455
K1 K1 K1 100.276(18) 5_455 13_455
O1 P1 O1 108.74(14) . 3
O1 P1 O1 108.74(14) . 4
O1 P1 O1 111.0(3) 3 4
O1 P1 O1 111.0(3) . 2
O1 P1 O1 108.74(14) 3 2
O1 P1 O1 108.74(14) 4 2
O1 P1 K1 55.48(14) . .
O1 P1 K1 124.52(14) 3 .
O1 P1 K1 124.52(14) 4 .
O1 P1 K1 55.48(14) 2 .
O1 P1 K1 124.52(14) . 1_554
O1 P1 K1 55.48(14) 3 1_554
O1 P1 K1 55.48(14) 4 1_554
O1 P1 K1 124.52(14) 2 1_554
K1 P1 K1 180.0 . 1_554
P1 O1 K1 139.0(3) . 5
P1 O1 K1 98.36(19) . .
K1 O1 K1 92.15(13) 5 .

loop_
_geom_bond_atom_site_label_1
_geom_bond_atom_site_label_2
_geom_bond_distance
_geom_bond_site_symmetry_2
K1 O1 2.816(6) 5
K1 O1 2.816(6) 6_455
K1 O1 2.816(6) 16_444
K1 O1 2.816(6) 15_454
K1 O1 2.893(4) 2
K1 O1 2.893(4) 4_556
K1 O1 2.893(4) 3_556
K1 O1 2.893(4) .
K1 P1 3.4736(10) .
K1 P1 3.4736(10) 1_556
K1 K1 4.112(4) 5_455
K1 K1 4.112(3) 13_455
P1 O1 1.548(4) .
P1 O1 1.548(4) 3
P1 O1 1.548(4) 4
P1 O1 1.548(4) 2
P1 K1 3.4736(10) 1_554
O1 K1 2.816(6) 5
